data_2103105
loop_
_publ_author_name
'Britton, Doyle'

_publ_section_title
;
 Planar packing of tetrachlorodicyanobenzene isomers
;
_journal_coden_ASTM ASBSDK
_journal_issue 3
_journal_name_full
;
 Acta Crystallographica, Section B: Structural Science
;
_journal_page_first 553
_journal_page_last 563
_journal_paper_doi 10.1107/S0108768102003348
_journal_volume 58
_journal_year 2002
_chemical_formula_moiety 'C12 H18, C8 Cl4 N2'
_chemical_formula_sum 'C20 H18 Cl4 N2'
_chemical_formula_weight 428.16
_chemical_name_systematic
;
  ortho tetrachlorodicyanobenzene/hexamethyl benzene, 1/1
;
_space_group_IT_number 15
_symmetry_cell_setting monoclinic
_symmetry_space_group_name_Hall '-C 2yc'
_symmetry_space_group_name_H-M 'C 1 2/c 1'
_atom_sites_solution_hydrogens geom
_atom_sites_solution_primary direct
_atom_sites_solution_secondary difmap
_audit_creation_method 'SHELXTL plus manual additions'
_cell_angle_alpha 90.00
_cell_angle_beta 102.879(3)
_cell_angle_gamma 90.00
_cell_formula_units_Z 4
_cell_length_a 15.824(3)
_cell_length_b 9.1501(15)
_cell_length_c 13.894(2)
_cell_measurement_reflns_used 1872
_cell_measurement_temperature 173(2)
_cell_measurement_theta_max 27
_cell_measurement_theta_min 3
_cell_volume 1961.1(6)
_computing_cell_refinement SAINT
_computing_data_collection SMART
_computing_data_reduction SAINT
_computing_molecular_graphics 'TEXSAN, SHELXTL'
_computing_structure_refinement 'SHELXTL (Sheldrick, 1994)'
_computing_structure_solution 'TEXSAN, MITHRIL, DIRDIF'
_diffrn_ambient_temperature 173(2)
_diffrn_measured_fraction_theta_full 0.991
_diffrn_measured_fraction_theta_max 0.991
_diffrn_measurement_device_type
;
Siemens SMART area-detector diffractometer
;
_diffrn_measurement_method 'omega scans'
_diffrn_radiation_monochromator graphite
_diffrn_radiation_source 'fine-focus sealed tube'
_diffrn_radiation_type MoK\a
_diffrn_radiation_wavelength 0.71073
_diffrn_reflns_av_R_equivalents 0.0494
_diffrn_reflns_av_sigmaI/netI 0.0465
_diffrn_reflns_limit_h_max 20
_diffrn_reflns_limit_h_min -18
_diffrn_reflns_limit_k_max 11
_diffrn_reflns_limit_k_min -11
_diffrn_reflns_limit_l_max 18
_diffrn_reflns_limit_l_min -16
_diffrn_reflns_number 6155
_diffrn_reflns_theta_full 27.52
_diffrn_reflns_theta_max 27.52
_diffrn_reflns_theta_min 2.59
_diffrn_standards_decay_% 'less than 1'
_diffrn_standards_interval_time '6 hours'
_diffrn_standards_number 135
_exptl_absorpt_coefficient_mu 0.610
_exptl_absorpt_correction_T_max 0.94
_exptl_absorpt_correction_T_min 0.90
_exptl_absorpt_correction_type multi-scan
_exptl_absorpt_process_details
;
 SADABS;  Sheldrick, 1996;  Blessing, 1995
;
_exptl_crystal_colour yellow
_exptl_crystal_density_diffrn 1.450
_exptl_crystal_density_meas ?
_exptl_crystal_density_method 'not measured'
_exptl_crystal_description needle
_exptl_crystal_F_000 880
_exptl_crystal_size_max .45
_exptl_crystal_size_mid .15
_exptl_crystal_size_min .10
_refine_diff_density_max 0.290
_refine_diff_density_min -0.234
_refine_ls_extinction_method none
_refine_ls_goodness_of_fit_ref 0.952
_refine_ls_hydrogen_treatment constr
_refine_ls_matrix_type full
_refine_ls_number_parameters 121
_refine_ls_number_reflns 2242
_refine_ls_number_restraints 0
_refine_ls_restrained_S_all 0.952
_refine_ls_R_factor_all 0.0626
_refine_ls_R_factor_gt 0.0430
_refine_ls_shift/su_max 0.004
_refine_ls_shift/su_mean 0.000
_refine_ls_structure_factor_coef Fsqd
_refine_ls_weighting_details 'calc w=1/[\s^2^(Fo^2^)+(0.062P)^2^] where P=(Fo^2^+2Fc^2^)/3'
_refine_ls_weighting_scheme calc
_refine_ls_wR_factor_gt 0.1060
_refine_ls_wR_factor_ref 0.1129
_reflns_number_gt 1604
_reflns_number_total 2242
_reflns_threshold_expression >2sigma(I)
_cod_data_source_file bk0105.cif
_cod_depositor_comments
;
The following automatic conversions were performed:

'_exptl_crystal_density_meas' value 'not measured ' was changed to
'?' - the value is perceived as not measured.

Automatic conversion script
Id: cif_fix_values 3008 2015-01-20 13:52:24Z robertas 
;
_cod_database_code 2103105

loop_
_symmetry_equiv_pos_as_xyz
'x, y, z'
'-x, y, -z+1/2'
'x+1/2, y+1/2, z'
'-x+1/2, y+1/2, -z+1/2'
'-x, -y, -z'
'x, -y, z-1/2'
'-x+1/2, -y+1/2, -z'
'x+1/2, -y+1/2, z-1/2'

loop_
_atom_site_label
_atom_site_fract_x
_atom_site_fract_y
_atom_site_fract_z
_atom_site_U_iso_or_equiv
_atom_site_adp_type
_atom_site_calc_flag
_atom_site_refinement_flags
_atom_site_occupancy
_atom_site_type_symbol
Cl5 0.59865(4) 0.96463(6) 0.25827(5) 0.0452(2) Uani d . 1 Cl
Cl6 0.69849(4) 0.67011(6) 0.26371(5) 0.04175(19) Uani d . 1 Cl
N1 0.62706(13) 0.29419(19) 0.26325(15) 0.0387(5) Uani d . 1 N
C1 0.54454(13) 0.5385(2) 0.25327(15) 0.0262(4) Uani d . 1 C
C5 0.54438(15) 0.8025(2) 0.25328(16) 0.0301(5) Uani d . 1 C
C6 0.58908(14) 0.6707(2) 0.25629(15) 0.0283(5) Uani d . 1 C
C7 0.59078(13) 0.4013(2) 0.25794(15) 0.0275(4) Uani d . 1 C
C11 0.58932(16) 0.5064(3) 0.00754(16) 0.0410(6) Uani d . 1 C
C12 0.54047(18) 0.6352(2) -0.00111(17) 0.0417(6) Uani d . 1 C
C13 0.45132(17) 0.6284(3) -0.00753(16) 0.0418(6) Uani d . 1 C
C21 0.68711(18) 0.5135(4) 0.0165(2) 0.0701(9) Uani d . 1 C
H21A 0.7155 0.4379 0.0624 0.105 Uiso calc R 1 H
H21B 0.7086 0.6099 0.0413 0.105 Uiso calc R 1 H
H21C 0.7000 0.4972 -0.0485 0.105 Uiso calc R 1 H
C22 0.5841(3) 0.7822(3) -0.0039(2) 0.0686(9) Uani d . 1 C
H22A 0.6358 0.7701 -0.0309 0.103 Uiso calc R 1 H
H22B 0.6008 0.8219 0.0631 0.103 Uiso calc R 1 H
H22C 0.5437 0.8495 -0.0458 0.103 Uiso calc R 1 H
C23 0.3979(2) 0.7673(3) -0.0147(2) 0.0646(9) Uani d . 1 C
H23A 0.3471 0.7501 0.0133 0.097 Uiso calc R 1 H
H23B 0.3788 0.7960 -0.0841 0.097 Uiso calc R 1 H
H23C 0.4332 0.8456 0.0222 0.097 Uiso calc R 1 H

loop_
_atom_site_aniso_label
_atom_site_aniso_U_11
_atom_site_aniso_U_22
_atom_site_aniso_U_33
_atom_site_aniso_U_12
_atom_site_aniso_U_13
_atom_site_aniso_U_23
Cl5 0.0586(4) 0.0247(3) 0.0538(4) -0.0143(3) 0.0154(3) -0.0018(2)
Cl6 0.0284(3) 0.0431(3) 0.0551(4) -0.0071(2) 0.0123(3) -0.0017(3)
N1 0.0373(11) 0.0297(11) 0.0510(13) 0.0036(8) 0.0141(10) 0.0011(9)
C1 0.0294(10) 0.0226(10) 0.0279(11) 0.0025(8) 0.0089(9) -0.0006(8)
C5 0.0388(12) 0.0223(10) 0.0292(11) -0.0040(8) 0.0078(10) -0.0014(8)
C6 0.0279(11) 0.0289(11) 0.0289(11) -0.0046(8) 0.0080(9) -0.0005(9)
C7 0.0250(10) 0.0274(11) 0.0311(11) -0.0011(9) 0.0082(9) 0.0011(9)
C11 0.0463(14) 0.0499(15) 0.0263(12) 0.0080(12) 0.0073(10) -0.0014(10)
C12 0.0608(16) 0.0358(12) 0.0287(12) 0.0007(12) 0.0107(11) -0.0006(10)
C13 0.0595(16) 0.0380(13) 0.0268(12) 0.0173(12) 0.0072(11) 0.0020(10)
C21 0.0526(18) 0.102(3) 0.0548(19) 0.0031(18) 0.0108(15) -0.0107(17)
C22 0.107(3) 0.0497(16) 0.0547(18) -0.0216(18) 0.0307(18) -0.0040(14)
C23 0.092(2) 0.0535(17) 0.0475(16) 0.0383(17) 0.0135(16) 0.0023(13)

loop_
_atom_type_symbol
_atom_type_description
_atom_type_scat_dispersion_real
_atom_type_scat_dispersion_imag
_atom_type_scat_source
C C 0.0033 0.0016 'International Tables Vol C Tables 4.2.6.8 and 6.1.1.4'
H H 0.0000 0.0000 'International Tables Vol C Tables 4.2.6.8 and 6.1.1.4'
N N 0.0061 0.0033 'International Tables Vol C Tables 4.2.6.8 and 6.1.1.4'
Cl Cl 0.1484 0.1585 'International Tables Vol C Tables 4.2.6.8 and 6.1.1.4'

loop_
_geom_angle_atom_site_label_1
_geom_angle_atom_site_label_2
_geom_angle_atom_site_label_3
_geom_angle_site_symmetry_1
_geom_angle
C1 C1 C6 2_655 119.94(12)
C1 C1 C7 2_655 119.82(11)
C6 C1 C7 . 120.24(18)
C5 C5 C6 2_655 120.11(12)
C5 C5 Cl5 2_655 119.69(8)
C6 C5 Cl5 . 120.20(17)
C5 C6 C1 . 119.95(19)
C5 C6 Cl6 . 120.30(16)
C1 C6 Cl6 . 119.75(16)
N1 C7 C1 . 178.8(2)
C13 C11 C12 5_665 120.0(2)
C13 C11 C21 5_665 119.8(2)
C12 C11 C21 . 120.1(2)
C13 C12 C11 . 120.0(2)
C13 C12 C22 . 119.8(2)
C11 C12 C22 . 120.2(3)
C11 C13 C12 5_665 120.0(2)
C11 C13 C23 5_665 119.5(2)
C12 C13 C23 . 120.5(2)
C11 C21 H21A . 109.5
C11 C21 H21B . 109.5
H21A C21 H21B . 109.5
C11 C21 H21C . 109.5
H21A C21 H21C . 109.5
H21B C21 H21C . 109.5
C12 C22 H22A . 109.5
C12 C22 H22B . 109.5
H22A C22 H22B . 109.5
C12 C22 H22C . 109.5
H22A C22 H22C . 109.5
H22B C22 H22C . 109.5
C13 C23 H23A . 109.5
C13 C23 H23B . 109.5
H23A C23 H23B . 109.5
C13 C23 H23C . 109.5
H23A C23 H23C . 109.5
H23B C23 H23C . 109.5

loop_
_geom_bond_atom_site_label_1
_geom_bond_atom_site_label_2
_geom_bond_site_symmetry_2
_geom_bond_distance
Cl5 C5 . 1.708(2)
Cl6 C6 . 1.711(2)
N1 C7 . 1.130(3)
C1 C1 2_655 1.392(4)
C1 C6 . 1.396(3)
C1 C7 . 1.448(3)
C5 C5 2_655 1.387(5)
C5 C6 . 1.394(3)
C11 C13 5_665 1.391(3)
C11 C12 . 1.399(3)
C11 C21 . 1.526(4)
C12 C13 . 1.395(4)
C12 C22 . 1.516(4)
C13 C11 5_665 1.391(3)
C13 C23 . 1.518(3)
C21 H21A . 0.9800
C21 H21B . 0.9800
C21 H21C . 0.9800
C22 H22A . 0.9800
C22 H22B . 0.9800
C22 H22C . 0.9800
C23 H23A . 0.9800
C23 H23B . 0.9800
C23 H23C . 0.9800
